data_7132755
loop_
_publ_author_name
'Hitchings, Thomas J.'
'Scatena, Rebecca'
'Allan, David R.'
'Cairns, Andrew B.'
'Saines, Paul J.'

_publ_section_title
;
 Negative linear compressibility exhibited by the hybrid perovskite
 [(NH<sub>2</sub>)<sub>3</sub>C]Er(HCO<sub>2</sub>)<sub>2</sub>(C<sub>2</sub>O<sub>4</sub>).
;
_journal_issue 24
_journal_name_full 'Chemical communications (Cambridge, England)'
_journal_page_first 3271
_journal_page_last 3274
_journal_paper_doi 10.1039/d3cc06208b
_journal_volume 60
_journal_year 2024
_chemical_formula_moiety 'C4 H2 Er O8, C2 H8 N'
_chemical_formula_sum 'C6 H10 Er N O8'
_chemical_formula_weight 391.41
_chemical_name_common 'Dimethylammonium Erbium(III) Formate Oxalate'
_chemical_name_systematic 16_DMA01
_space_group_crystal_system monoclinic
_space_group_IT_number 13
_space_group_name_Hall '-P 2yac'
_space_group_name_H-M_alt 'P 1 2/n 1'
_atom_sites_solution_hydrogens geom
_atom_sites_solution_primary dual
_audit_creation_date 2023-12-19
_audit_creation_method
;
Olex2 1.5
(compiled 2023.08.24 svn.re1ec1418 for OlexSys, GUI svn.r6817)
;
_audit_update_record
;
2023-12-20 deposited with the CCDC.	2024-02-22 downloaded from the CCDC.
;
_cell_angle_alpha 90
_cell_angle_beta 96.446(5)
_cell_angle_gamma 90
_cell_formula_units_Z 4
_cell_length_a 9.1183(8)
_cell_length_b 8.948(5)
_cell_length_c 13.1042(7)
_cell_measurement_reflns_used 1780
_cell_measurement_temperature 300.00
_cell_measurement_theta_max 20.311
_cell_measurement_theta_min 1.771
_cell_volume 1062.4(6)
_computing_molecular_graphics 'Olex2 1.5 (Dolomanov et al., 2009)'
_computing_publication_material 'Olex2 1.5 (Dolomanov et al., 2009)'
_computing_structure_refinement 'SHELXL 2013/4 (Sheldrick, 2015)'
_computing_structure_solution 'SHELXT  (Sheldrick, 2015)'
_diffrn_ambient_temperature 300.00
_diffrn_measured_fraction_theta_full 0.327
_diffrn_measured_fraction_theta_max 0.295
_diffrn_measurement_device_type I19-2
_diffrn_measurement_method Shutterless
_diffrn_radiation_type Synchrotron
_diffrn_radiation_wavelength 0.4859
_diffrn_reflns_av_R_equivalents 0.0288
_diffrn_reflns_av_unetI/netI 0.0273
_diffrn_reflns_Laue_measured_fraction_full 0.327
_diffrn_reflns_Laue_measured_fraction_max 0.295
_diffrn_reflns_limit_h_max 10
_diffrn_reflns_limit_h_min -11
_diffrn_reflns_limit_k_max 4
_diffrn_reflns_limit_k_min -4
_diffrn_reflns_limit_l_max 18
_diffrn_reflns_limit_l_min -18
_diffrn_reflns_number 4752
_diffrn_reflns_point_group_measured_fraction_full 0.327
_diffrn_reflns_point_group_measured_fraction_max 0.295
_diffrn_reflns_theta_full 16.950
_diffrn_reflns_theta_max 20.311
_diffrn_reflns_theta_min 1.771
_diffrn_source Diamond
_exptl_absorpt_coefficient_mu 2.867
_exptl_absorpt_correction_type none
_exptl_crystal_colour 'clear pink'
_exptl_crystal_colour_lustre clear
_exptl_crystal_colour_primary pink
_exptl_crystal_density_diffrn 2.447
_exptl_crystal_description block
_exptl_crystal_F_000 740
_exptl_crystal_preparation 'solvothermal synthesis,Magnetic properties'
_exptl_crystal_recrystallization_method 'crash cooling'
_exptl_crystal_size_max 0.253
_exptl_crystal_size_mid 0.142
_exptl_crystal_size_min 0.134
_refine_diff_density_max 1.011
_refine_diff_density_min -0.988
_refine_diff_density_rms 0.199
_refine_ls_extinction_method none
_refine_ls_goodness_of_fit_ref 0.881
_refine_ls_hydrogen_treatment constr
_refine_ls_matrix_type full
_refine_ls_number_parameters 148
_refine_ls_number_reflns 959
_refine_ls_number_restraints 135
_refine_ls_restrained_S_all 0.846
_refine_ls_R_factor_all 0.0664
_refine_ls_R_factor_gt 0.0519
_refine_ls_shift/su_max 0.000
_refine_ls_shift/su_mean 0.000
_refine_ls_structure_factor_coef Fsqd
_refine_ls_weighting_details 'w=1/[\s^2^(Fo^2^)+(0.1298P)^2^] where P=(Fo^2^+2Fc^2^)/3'
_refine_ls_weighting_scheme calc
_refine_ls_wR_factor_gt 0.1540
_refine_ls_wR_factor_ref 0.1664
_reflns_Friedel_coverage 0.000
_reflns_number_gt 555
_reflns_number_total 959
_reflns_threshold_expression 'I > 2\s(I)'
_cod_data_source_file d3cc06208b2.cif
_cod_data_source_block 16_dma01
_cod_depositor_comments 'Adding full bibliography for 7132745--7132763.cif.'
_cod_original_cell_volume 1062.5(6)
_cod_database_code 7132755
_shelxl_version_number 2013-4
_shelx_space_group_comment
;
The symmetry employed for this shelxl refinement is uniquely defined
by the following loop, which should always be used as a source of
symmetry information in preference to the above space-group names.
They are only intended as comments.
;
_shelx_estimated_absorpt_t_max 0.700
_shelx_estimated_absorpt_t_min 0.531
_olex2_refinement_description
;
1. Fixed Uiso
 At 1.2 times of:
  All C(H) groups, All N(H,H) groups
 At 1.5 times of:
  All C(H,H,H) groups
2. Restrained planarity
 O3, C3, C4, O4, O6, O5
 with sigma of 0.1
3. Uiso/Uaniso restraints and constraints
C5 \\sim N1 \\sim C6: within 2A with sigma of 0.05 and sigma for terminal atoms
of 0.1 within 2A
O5 \\sim O6 \\sim C4 \\sim C3 \\sim O4 \\sim O3: within 2A with sigma of 0.04
and sigma for terminal atoms of 0.08 within 2A
O1 \\sim C1 \\sim O8: within 2A with sigma of 0.04 and sigma for terminal atoms
of 0.08 within 2A
Uanis(C5) \\sim Ueq, Uanis(N1) \\sim Ueq, Uanis(C6) \\sim Ueq: with sigma of
0.02 and sigma for terminal atoms of 0.02
4. Rigid body (RIGU) restrains
 C6, N1, C5
 with sigma for 1-2 distances of 0.02 and sigma for 1-3 distances of 0.02
 C2, O7, O2
 with sigma for 1-2 distances of 0.004 and sigma for 1-3 distances of 0.004
 O6, C4, O4, C3, O3, O5
 with sigma for 1-2 distances of 0.004 and sigma for 1-3 distances of 0.004
 O8, C1, O1
 with sigma for 1-2 distances of 0.004 and sigma for 1-3 distances of 0.004
5.a Secondary CH2 refined with riding coordinates:
 N1(H1A,H1B)
5.b Aromatic/amide H refined with riding coordinates:
 C2(H2), C1(H1)
5.c Idealised Me refined as rotating group:
 C6(H6A,H6B,H6C), C5(H5A,H5B,H5C)
;
_olex2_exptl_crystal_mounting_method 'in DAC with PTM of 4:1 MeOH:EtOH'
_olex2_submission_original_sample_id 16_DMA01
_olex2_submission_special_instructions 'No special instructions were received'

loop_
_space_group_symop_operation_xyz
'x, y, z'
'-x+1/2, y, -z+1/2'
'-x, -y, -z'
'x-1/2, -y, z-1/2'

loop_
_atom_site_label
_atom_site_type_symbol
_atom_site_fract_x
_atom_site_fract_y
_atom_site_fract_z
_atom_site_U_iso_or_equiv
_atom_site_adp_type
_atom_site_occupancy
_atom_site_site_symmetry_order
_atom_site_calc_flag
_atom_site_refinement_flags_posn
_atom_site_refinement_flags_adp
_atom_site_refinement_flags_occupancy
_atom_site_disorder_assembly
_atom_site_disorder_group
Er1 Er 0.2500 0.2837(2) 0.7500 0.0440(13) Uani 1 2 d S T P . .
Er2 Er 0.7500 0.74217(19) 0.7500 0.0447(15) Uani 1 2 d S T P . .
O4 O 0.3456(13) 0.481(4) 0.6589(8) 0.083(11) Uani 1 1 d . U . . .
O3 O 0.4665(15) 0.374(5) 0.8411(10) 0.095(11) Uani 1 1 d . U . . .
O6 O 0.5300(15) 0.668(4) 0.6612(9) 0.080(11) Uani 1 1 d . U . . .
C3 C 0.5335(19) 0.488(4) 0.8006(11) 0.072(11) Uani 1 1 d . U . . .
O1 O 0.0721(19) 0.094(6) 0.7338(11) 0.12(2) Uani 1 1 d . U . . .
C4 C 0.4599(17) 0.548(4) 0.6988(11) 0.062(11) Uani 1 1 d . U . . .
C2 C 0.2695(19) 0.255(5) 0.5049(9) 0.110(15) Uani 1 1 d . U . . .
H2 H 0.2862 0.3571 0.5023 0.132 Uiso 1 1 calc R U . . .
O2 O 0.256(2) 0.177(4) 0.4207(8) 0.112(13) Uani 1 1 d . U . . .
O7 O 0.261(2) 0.195(4) 0.5863(8) 0.121(14) Uani 1 1 d . U . . .
C6 C 0.338(4) -0.222(7) 0.432(3) 0.132(13) Uani 1 1 d . U . . .
H6A H 0.4069 -0.1541 0.4070 0.197 Uiso 1 1 calc R U . . .
H6B H 0.3224 -0.3055 0.3860 0.197 Uiso 1 1 calc R U . . .
H6C H 0.3769 -0.2576 0.4989 0.197 Uiso 1 1 calc R U . . .
O5 O 0.6507(14) 0.544(4) 0.8396(9) 0.091(12) Uani 1 1 d . U . . .
C1 C 0.020(2) -0.011(7) 0.7624(13) 0.11(2) Uani 1 1 d . U . . .
H1 H 0.0848 -0.0686 0.8058 0.130 Uiso 1 1 calc R U . . .
O8 O -0.0894(17) -0.057(5) 0.7497(11) 0.12(2) Uani 1 1 d . U . . .
N1 N 0.188(2) -0.140(6) 0.4396(12) 0.160(10) Uani 1 1 d . U . . .
H1A H 0.1989 -0.0328 0.4342 0.192 Uiso 1 1 calc R U . . .
H1B H 0.1126 -0.1741 0.3864 0.192 Uiso 1 1 calc R U . . .
C5 C 0.150(4) -0.186(6) 0.5475(18) 0.111(11) Uani 1 1 d . U . . .
H5A H 0.1307 -0.2910 0.5488 0.167 Uiso 1 1 calc R U . . .
H5B H 0.0638 -0.1319 0.5629 0.167 Uiso 1 1 calc R U . . .
H5C H 0.2314 -0.1618 0.5978 0.167 Uiso 1 1 calc R U . . .

loop_
_atom_site_aniso_label
_atom_site_aniso_U_11
_atom_site_aniso_U_22
_atom_site_aniso_U_33
_atom_site_aniso_U_23
_atom_site_aniso_U_13
_atom_site_aniso_U_12
Er1 0.0386(5) 0.044(4) 0.0497(5) 0.000 0.0086(3) 0.000
Er2 0.0375(6) 0.047(5) 0.0502(5) 0.000 0.0084(3) 0.000
O4 0.070(5) 0.08(4) 0.091(6) 0.020(8) -0.010(4) -0.013(9)
O3 0.079(7) 0.09(4) 0.108(8) 0.046(11) -0.023(6) -0.022(12)
O6 0.070(7) 0.07(4) 0.098(7) 0.023(10) -0.004(5) -0.003(10)
C3 0.067(7) 0.06(4) 0.082(7) 0.021(9) -0.013(6) -0.001(10)
O1 0.109(11) 0.15(7) 0.112(10) -0.004(13) 0.014(7) -0.103(16)
C4 0.054(6) 0.05(4) 0.075(6) 0.015(8) -0.002(5) 0.010(9)
C2 0.083(16) 0.20(4) 0.048(6) -0.004(7) 0.008(7) -0.009(11)
O2 0.130(11) 0.16(4) 0.044(4) 0.013(7) 0.023(5) -0.025(15)
O7 0.126(11) 0.20(4) 0.042(5) -0.002(7) 0.033(5) 0.023(14)
C6 0.086(14) 0.13(3) 0.182(19) -0.007(16) 0.025(13) -0.040(15)
O5 0.084(6) 0.08(4) 0.100(7) 0.033(10) -0.022(5) -0.018(10)
C1 0.076(9) 0.14(7) 0.111(14) -0.002(14) 0.016(8) -0.077(16)
O8 0.087(8) 0.14(7) 0.138(12) 0.037(14) -0.003(7) -0.082(16)
N1 0.151(13) 0.15(2) 0.166(11) -0.032(16) -0.046(11) -0.024(17)
C5 0.126(16) 0.11(3) 0.099(11) -0.030(15) 0.036(11) 0.013(17)

loop_
_atom_type_symbol
_atom_type_description
_atom_type_scat_dispersion_real
_atom_type_scat_dispersion_imag
_atom_type_scat_source
C C -0.0004 0.0007 'International Tables Vol C Tables 4.2.6.8 and 6.1.1.4'
H H 0.0000 0.0000 'International Tables Vol C Tables 4.2.6.8 and 6.1.1.4'
Er Er -0.9218 2.6017 'International Tables Vol C Tables 4.2.6.8 and 6.1.1.4'
N N -0.0004 0.0014 'International Tables Vol C Tables 4.2.6.8 and 6.1.1.4'
O O 0.0006 0.0026 'International Tables Vol C Tables 4.2.6.8 and 6.1.1.4'

loop_
_geom_angle_atom_site_label_1
_geom_angle_atom_site_label_2
_geom_angle_atom_site_label_3
_geom_angle
_geom_angle_site_symmetry_1
_geom_angle_site_symmetry_3
_geom_angle_publ_flag
O4 Er1 O4 82.9(12) 2_556 . ?
O3 Er1 O4 70.1(8) 2_556 2_556 ?
O3 Er1 O4 79.7(9) 2_556 . ?
O3 Er1 O4 70.1(8) . . ?
O3 Er1 O4 79.7(9) . 2_556 ?
O3 Er1 O3 139(2) 2_556 . ?
O3 Er1 O1 70.6(15) 2_556 . ?
O3 Er1 O1 70.6(15) . 2_556 ?
O3 Er1 O1 146.7(11) 2_556 2_556 ?
O3 Er1 O1 146.7(11) . . ?
O1 Er1 O4 107.3(11) . 2_556 ?
O1 Er1 O4 107.3(11) 2_556 . ?
O1 Er1 O4 142.2(6) 2_556 2_556 ?
O1 Er1 O4 142.2(6) . . ?
O1 Er1 O1 87(2) . 2_556 ?
O7 Er1 O4 142.1(8) 2_556 . ?
O7 Er1 O4 74.1(9) . . ?
O7 Er1 O4 142.1(8) . 2_556 ?
O7 Er1 O4 74.1(9) 2_556 2_556 ?
O7 Er1 O3 118.3(7) 2_556 2_556 ?
O7 Er1 O3 76.4(8) 2_556 . ?
O7 Er1 O3 118.3(7) . . ?
O7 Er1 O3 76.4(8) . 2_556 ?
O7 Er1 O1 74.5(8) 2_556 . ?
O7 Er1 O1 76.6(8) 2_556 2_556 ?
O7 Er1 O1 74.5(8) . 2_556 ?
O7 Er1 O1 76.6(8) . . ?
O7 Er1 O7 139.8(15) 2_556 . ?
O6 Er2 O6 146.7(19) . 2_656 ?
O6 Er2 O2 71.4(7) 2_656 4_666 ?
O6 Er2 O2 119.7(6) . 4_666 ?
O6 Er2 O2 119.7(6) 2_656 3_666 ?
O6 Er2 O2 71.4(7) . 3_666 ?
O6 Er2 O5 83.9(8) . 2_656 ?
O6 Er2 O5 71.0(8) 2_656 2_656 ?
O6 Er2 O5 71.0(8) . . ?
O6 Er2 O5 83.9(8) 2_656 . ?
O6 Er2 O8 73.0(12) 2_656 1_665 ?
O6 Er2 O8 73.0(12) . 2_566 ?
O6 Er2 O8 137.5(10) 2_656 2_566 ?
O6 Er2 O8 137.5(10) . 1_665 ?
O2 Er2 O2 144.3(17) 4_666 3_666 ?
O2 Er2 O5 137.4(8) 3_666 . ?
O2 Er2 O5 74.1(10) 4_666 . ?
O2 Er2 O5 137.4(8) 4_666 2_656 ?
O2 Er2 O5 74.1(10) 3_666 2_656 ?
O5 Er2 O5 82.6(13) 2_656 . ?
O8 Er2 O2 79.5(9) 2_566 3_666 ?
O8 Er2 O2 79.5(9) 1_665 4_666 ?
O8 Er2 O2 72.9(8) 1_665 3_666 ?
O8 Er2 O2 72.9(8) 2_566 4_666 ?
O8 Er2 O5 107.7(10) 1_665 2_656 ?
O8 Er2 O5 149.3(6) 2_566 2_656 ?
O8 Er2 O5 149.3(6) 1_665 . ?
O8 Er2 O5 107.7(10) 2_566 . ?
O8 Er2 O8 78.5(18) 1_665 2_566 ?
C4 O4 Er1 118.9(14) . . ?
C3 O3 Er1 117.5(12) . . ?
C4 O6 Er2 117.3(12) . . ?
O3 C3 C4 116(2) . . ?
O5 C3 O3 123.9(19) . . ?
O5 C3 C4 120(3) . . ?
C1 O1 Er1 151.9(18) . . ?
O4 C4 O6 128.4(17) . . ?
O4 C4 C3 117(3) . . ?
O6 C4 C3 114(2) . . ?
O2 C2 H2 119.7 . . ?
O7 C2 H2 119.7 . . ?
O7 C2 O2 121(3) . . ?
C2 O2 Er2 130(2) . 3_666 ?
C2 O7 Er1 134(2) . . ?
H6A C6 H6B 109.5 . . ?
H6A C6 H6C 109.5 . . ?
H6B C6 H6C 109.5 . . ?
N1 C6 H6A 109.5 . . ?
N1 C6 H6B 109.5 . . ?
N1 C6 H6C 109.5 . . ?
C3 O5 Er2 117.2(16) . . ?
O1 C1 H1 113.3 . . ?
O8 C1 O1 133(5) . . ?
O8 C1 H1 113.3 . . ?
C1 O8 Er2 151(5) . 1_445 ?
C6 N1 H1A 111.2 . . ?
C6 N1 H1B 111.2 . . ?
H1A N1 H1B 109.1 . . ?
C5 N1 C6 103(3) . . ?
C5 N1 H1A 111.2 . . ?
C5 N1 H1B 111.2 . . ?
N1 C5 H5A 109.5 . . ?
N1 C5 H5B 109.5 . . ?
N1 C5 H5C 109.5 . . ?
H5A C5 H5B 109.5 . . ?
H5A C5 H5C 109.5 . . ?
H5B C5 H5C 109.5 . . ?

loop_
_geom_bond_atom_site_label_1
_geom_bond_atom_site_label_2
_geom_bond_distance
_geom_bond_site_symmetry_2
_geom_bond_publ_flag
Er1 O4 2.35(2) . ?
Er1 O4 2.35(2) 2_556 ?
Er1 O3 2.334(19) . ?
Er1 O3 2.334(19) 2_556 ?
Er1 O1 2.34(4) . ?
Er1 O1 2.34(4) 2_556 ?
Er1 O7 2.300(14) . ?
Er1 O7 2.299(14) 2_556 ?
Er2 O6 2.300(17) . ?
Er2 O6 2.300(17) 2_656 ?
Er2 O2 2.344(13) 4_666 ?
Er2 O2 2.344(13) 3_666 ?
Er2 O5 2.37(3) 2_656 ?
Er2 O5 2.37(3) . ?
Er2 O8 2.32(3) 2_566 ?
Er2 O8 2.32(3) 1_665 ?
O4 C4 1.27(3) . ?
O3 C3 1.33(4) . ?
O6 C4 1.37(4) . ?
C3 C4 1.52(3) . ?
C3 O5 1.24(3) . ?
O1 C1 1.14(6) . ?
C2 H2 0.9300 . ?
C2 O2 1.30(3) . ?
C2 O7 1.20(2) . ?
O2 Er2 2.344(13) 3_666 ?
C6 H6A 0.9600 . ?
C6 H6B 0.9600 . ?
C6 H6C 0.9600 . ?
C6 N1 1.57(6) . ?
C1 H1 0.9300 . ?
C1 O8 1.07(3) . ?
O8 Er2 2.32(3) 1_445 ?
N1 H1A 0.9700 . ?
N1 H1B 0.9700 . ?
N1 C5 1.55(3) . ?
C5 H5A 0.9600 . ?
C5 H5B 0.9600 . ?
C5 H5C 0.9600 . ?

loop_
_geom_torsion_atom_site_label_1
_geom_torsion_atom_site_label_2
_geom_torsion_atom_site_label_3
_geom_torsion_atom_site_label_4
_geom_torsion
_geom_torsion_site_symmetry_1
_geom_torsion_site_symmetry_2
_geom_torsion_site_symmetry_3
_geom_torsion_site_symmetry_4
_geom_torsion_publ_flag
Er1 O4 C4 O6 -177.2(19) . . . . ?
Er1 O4 C4 C3 4(2) . . . . ?
Er1 O3 C3 C4 0(2) . . . . ?
Er1 O3 C3 O5 -178(2) . . . . ?
Er1 O1 C1 O8 155(6) . . . . ?
Er2 O6 C4 O4 -173.7(19) . . . . ?
Er2 O6 C4 C3 5(2) . . . . ?
O3 C3 C4 O4 -3(2) . . . . ?
O3 C3 C4 O6 178.1(17) . . . . ?
O3 C3 O5 Er2 178.5(17) . . . . ?
O1 C1 O8 Er2 159(5) . . . 1_445 ?
C4 C3 O5 Er2 0(2) . . . . ?
O2 C2 O7 Er1 -171.4(19) . . . . ?
O7 C2 O2 Er2 175.4(18) . . . 3_666 ?
O5 C3 C4 O4 175(2) . . . . ?
O5 C3 C4 O6 -4(3) . . . . ?
